data_7152881
loop_
_publ_author_name
'Newcombe, Sonya'
'Bobin, Mariusz'
'Shrikhande, Amruta'
'Gallop, Chris'
'Pace, Yannick'
'Yong, Helen'
'Gates, Rebecca'
'Chaudhuri, Shuvashri'
'Roe, Mark'
'Hoffmann, Eva'
'Viseux, Eddy M. E.'

_publ_section_title
;
 Gold amides as anticancer drugs: synthesis and activity studies.
;
_journal_issue 19
_journal_name_full 'Organic &amp; biomolecular chemistry'
_journal_page_first 3255
_journal_page_last 3260
_journal_paper_doi 10.1039/c3ob27460h
_journal_volume 11
_journal_year 2013
_chemical_absolute_configuration ad
_chemical_formula_moiety 'C30 H25 Au F6 N O7 P S2'
_chemical_formula_sum 'C30 H25 Au F6 N O7 P S2'
_chemical_formula_weight 917.57
_chemical_name_systematic
;
?
;
_space_group_IT_number 4
_symmetry_cell_setting monoclinic
_symmetry_Int_Tables_number 4
_symmetry_space_group_name_Hall 'P 2yb'
_symmetry_space_group_name_H-M 'P 1 21 1'
_atom_sites_solution_hydrogens geom
_atom_sites_solution_primary direct
_atom_sites_solution_secondary difmap
_audit_conform_dict_location ftp://ftp.iucr.org/pub/cif_core.dic
_audit_conform_dict_name cif_core.dic
_audit_conform_dict_version 2.4
_audit_creation_date 2012-02-10T11:14:41-00:00
_audit_creation_method 'WinGX routine CIF_UPDATE'
_cell_angle_alpha 90
_cell_angle_beta 103.15
_cell_angle_gamma 90
_cell_formula_units_Z 4
_cell_length_a 8.69020(10)
_cell_length_b 34.9283(3)
_cell_length_c 11.4932(2)
_cell_measurement_reflns_used 7718
_cell_measurement_temperature 293(2)
_cell_volume 3397.10(8)
_computing_cell_refinement 'HKL Scalepack (Otwinowski & Minor 1997)'
_computing_data_collection 'Collect (Bruker AXS BV, 1997-2004)'
_computing_data_reduction 'HKL Denzo and Scalepack (Otwinowski & Minor 1997)'
_computing_structure_refinement 'SHELXL-97 (Sheldrick, 1997)'
_computing_structure_solution 'SHELXS-97 (Sheldrick, 1990)'
_diffrn_ambient_temperature 293(2)
_diffrn_detector 'CCD plate'
_diffrn_detector_area_resol_mean 9
_diffrn_measured_fraction_theta_full 0.977
_diffrn_measured_fraction_theta_max 0.977
_diffrn_measurement_device '95mm CCD camera on \k-goniostat'
_diffrn_measurement_device_type KappaCCD
_diffrn_measurement_method 'CCD rotation images, thick slices'
_diffrn_orient_matrix_type 'by Bruker AXS Collect from scalepack cell'
_diffrn_orient_matrix_UB_11 0.728314E-1
_diffrn_orient_matrix_UB_12 -0.171236E-1
_diffrn_orient_matrix_UB_13 0.570963E-1
_diffrn_orient_matrix_UB_21 0.75533E-1
_diffrn_orient_matrix_UB_22 0
_diffrn_orient_matrix_UB_23 -0.539233E-1
_diffrn_orient_matrix_UB_31 0.543537E-1
_diffrn_orient_matrix_UB_32 0.229448E-1
_diffrn_orient_matrix_UB_33 0.426107E-1
_diffrn_radiation_monochromator graphite
_diffrn_radiation_probe x-ray
_diffrn_radiation_type MoK\a
_diffrn_radiation_wavelength 0.71073
_diffrn_reflns_av_R_equivalents 0.0551
_diffrn_reflns_av_unetI/netI 0.0519
_diffrn_reflns_limit_h_max 11
_diffrn_reflns_limit_h_min -11
_diffrn_reflns_limit_k_max 44
_diffrn_reflns_limit_k_min -44
_diffrn_reflns_limit_l_max 14
_diffrn_reflns_limit_l_min -14
_diffrn_reflns_number 32544
_diffrn_reflns_theta_full 27.11
_diffrn_reflns_theta_max 27.11
_diffrn_reflns_theta_min 3.44
_diffrn_source 'Enraf Nonius FR590'
_exptl_absorpt_coefficient_mu 4.579
_exptl_absorpt_correction_T_max 0.5095
_exptl_absorpt_correction_T_min 0.4429
_exptl_absorpt_correction_type multi-scan
_exptl_absorpt_process_details
;
[c.f. r.h. blessing, acta cryst. (1995), a51, 33-38]
;
_exptl_crystal_colour Clear
_exptl_crystal_density_diffrn 1.794
_exptl_crystal_density_method 'not measured'
_exptl_crystal_description Block
_exptl_crystal_F_000 1792
_exptl_crystal_size_max 0.2
_exptl_crystal_size_mid 0.2
_exptl_crystal_size_min 0.1
_refine_diff_density_max 0.67
_refine_diff_density_min -0.521
_refine_diff_density_rms 0.092
_refine_ls_abs_structure_details 'Flack H D (1983), Acta Cryst. A39, 876-881'
_refine_ls_abs_structure_Flack 0.050(4)
_refine_ls_extinction_method none
_refine_ls_goodness_of_fit_ref 1.003
_refine_ls_hydrogen_treatment constr
_refine_ls_matrix_type full
_refine_ls_number_parameters 865
_refine_ls_number_reflns 13530
_refine_ls_number_restraints 1
_refine_ls_restrained_S_all 1.003
_refine_ls_R_factor_all 0.0479
_refine_ls_R_factor_gt 0.0375
_refine_ls_shift/su_max 0.003
_refine_ls_shift/su_mean 0
_refine_ls_structure_factor_coef Fsqd
_refine_ls_weighting_details 'calc w=1/[\s^2^(Fo^2^)+(0.0355P)^2^+3.2236P] where P=(Fo^2^+2Fc^2^)/3'
_refine_ls_weighting_scheme calc
_refine_ls_wR_factor_gt 0.0789
_refine_ls_wR_factor_ref 0.0832
_reflns_number_gt 11779
_reflns_number_total 13530
_reflns_threshold_expression >2sigma(I)
_cod_data_source_file c3ob27460h.txt
_cod_data_source_block Vo3MB58b
_cod_original_cell_volume 3397.14(8)
_cod_original_sg_symbol_H-M 'P 21'
_cod_database_code 7152881

loop_
_symmetry_equiv_pos_as_xyz
'x, y, z'
'-x, y+1/2, -z'

loop_
_atom_site_label
_atom_site_type_symbol
_atom_site_fract_x
_atom_site_fract_y
_atom_site_fract_z
_atom_site_U_iso_or_equiv
_atom_site_adp_type
_atom_site_occupancy
_atom_site_symmetry_multiplicity
_atom_site_calc_flag
_atom_site_refinement_flags
C1 C 0.7842(8) 0.7092(2) 0.9324(6) 0.0423(15) Uani 1 1 d .
C2 C 0.6798(9) 0.7291(2) 0.9831(7) 0.0532(18) Uani 1 1 d .
H2 H 0.6415 0.7179 1.0445 0.064 Uiso 1 1 calc R
C3 C 0.6300(11) 0.7662(3) 0.9428(9) 0.075(3) Uani 1 1 d .
H3 H 0.5578 0.7796 0.9758 0.09 Uiso 1 1 calc R
C4 C 0.6914(10) 0.7822(3) 0.8530(8) 0.068(2) Uani 1 1 d .
H4 H 0.661 0.8068 0.8266 0.081 Uiso 1 1 calc R
C5 C 0.7951(11) 0.7628(2) 0.8025(7) 0.065(2) Uani 1 1 d .
H5 H 0.8334 0.774 0.7413 0.078 Uiso 1 1 calc R
C6 C 0.8439(9) 0.7263(2) 0.8422(7) 0.0526(18) Uani 1 1 d .
H6 H 0.9164 0.7132 0.8087 0.063 Uiso 1 1 calc R
C7 C 0.7424(7) 0.62664(19) 0.8903(6) 0.0393(14) Uani 1 1 d .
C8 C 0.7489(9) 0.5893(2) 0.9290(7) 0.0506(18) Uani 1 1 d .
H8 H 0.8082 0.5834 1.0049 0.061 Uiso 1 1 calc R
C9 C 0.6697(11) 0.5602(3) 0.8581(9) 0.068(2) Uani 1 1 d .
H9 H 0.6783 0.5349 0.8845 0.082 Uiso 1 1 calc R
C10 C 0.5777(11) 0.5695(3) 0.7477(8) 0.072(2) Uani 1 1 d .
H10 H 0.52 0.5505 0.7005 0.086 Uiso 1 1 calc R
C11 C 0.5699(11) 0.6063(3) 0.7063(7) 0.070(2) Uani 1 1 d .
H11 H 0.5091 0.612 0.6307 0.084 Uiso 1 1 calc R
C12 C 0.6525(9) 0.6348(2) 0.7768(6) 0.0523(18) Uani 1 1 d .
H12 H 0.6478 0.6598 0.7481 0.063 Uiso 1 1 calc R
C13 C 1.0527(7) 0.6572(2) 0.9790(5) 0.0416(14) Uani 1 1 d .
C14 C 1.0953(9) 0.6408(2) 0.8824(7) 0.057(2) Uani 1 1 d .
H14 H 1.017 0.6317 0.8192 0.068 Uiso 1 1 calc R
C15 C 1.2512(11) 0.6374(3) 0.8772(9) 0.073(3) Uani 1 1 d .
H15 H 1.2784 0.6266 0.8107 0.087 Uiso 1 1 calc R
C16 C 1.3643(9) 0.6500(4) 0.9704(9) 0.082(3) Uani 1 1 d .
H16 H 1.4701 0.6471 0.9687 0.098 Uiso 1 1 calc R
C17 C 1.3259(9) 0.6670(4) 1.0664(8) 0.085(3) Uani 1 1 d .
H17 H 1.4048 0.6765 1.1284 0.102 Uiso 1 1 calc R
C18 C 1.1687(8) 0.6700(3) 1.0715(7) 0.062(2) Uani 1 1 d .
H18 H 1.1421 0.6808 1.1383 0.074 Uiso 1 1 calc R
C19 C 0.8653(8) 0.6152(2) 1.4238(6) 0.0451(16) Uani 1 1 d .
H19 H 0.8269 0.6146 1.4976 0.054 Uiso 1 1 calc R
C20 C 1.0448(9) 0.6200(3) 1.4579(7) 0.059(2) Uani 1 1 d .
C21 C 1.2674(9) 0.6478(3) 1.4100(9) 0.082(3) Uani 1 1 d .
H21A H 1.2933 0.6637 1.3491 0.123 Uiso 1 1 calc R
H21B H 1.3222 0.6238 1.4127 0.123 Uiso 1 1 calc R
H21C H 1.2988 0.6603 1.486 0.123 Uiso 1 1 calc R
C26 C 0.8251(10) 0.5770(2) 1.3604(8) 0.063(2) Uani 1 1 d .
H26A H 0.8631 0.5772 1.2873 0.076 Uiso 1 1 calc R
H26B H 0.8808 0.5568 1.411 0.076 Uiso 1 1 calc R
C27 C 0.6499(10) 0.5677(2) 1.3297(7) 0.0554(19) Uani 1 1 d .
C28 C 0.5727(11) 0.5557(2) 1.4158(7) 0.061(2) Uani 1 1 d .
H28 H 0.6297 0.5535 1.4945 0.073 Uiso 1 1 calc R
C29 C 0.4117(10) 0.5466(3) 1.3886(8) 0.068(2) Uani 1 1 d .
H29 H 0.3619 0.5381 1.4474 0.082 Uiso 1 1 calc R
C30 C 0.3321(10) 0.5506(2) 1.2755(8) 0.061(2) Uani 1 1 d .
C31 C 0.4021(12) 0.5636(3) 1.1863(9) 0.084(3) Uani 1 1 d .
H31 H 0.3429 0.5669 1.1087 0.1 Uiso 1 1 calc R
C32 C 0.5605(12) 0.5716(3) 1.2146(8) 0.081(3) Uani 1 1 d .
H32 H 0.609 0.5799 1.1548 0.097 Uiso 1 1 calc R
C33 C 0.0627(10) 0.4760(3) 1.2860(7) 0.065(2) Uani 1 1 d .
C34 C 0.8509(12) 0.7125(3) 1.4760(9) 0.075(3) Uani 1 1 d .
C51 C 0.2720(8) 0.8822(2) 0.6816(6) 0.0441(16) Uani 1 1 d .
C52 C 0.2222(10) 0.9039(3) 0.5805(8) 0.066(2) Uani 1 1 d .
H52 H 0.1327 0.8969 0.5233 0.079 Uiso 1 1 calc R
C53 C 0.3076(13) 0.9367(3) 0.5641(11) 0.090(4) Uani 1 1 d .
H53 H 0.2762 0.9516 0.4958 0.107 Uiso 1 1 calc R
C54 C 0.4392(13) 0.9466(3) 0.6514(13) 0.091(4) Uani 1 1 d .
H54 H 0.4927 0.9692 0.6433 0.109 Uiso 1 1 calc R
C55 C 0.4907(13) 0.9247(3) 0.7460(9) 0.081(3) Uani 1 1 d .
H55 H 0.583 0.9313 0.8011 0.098 Uiso 1 1 calc R
C56 C 0.4088(10) 0.8922(3) 0.7638(7) 0.062(2) Uani 1 1 d .
H56 H 0.4455 0.877 0.8308 0.074 Uiso 1 1 calc R
C57 C 0.2583(8) 0.7985(2) 0.6796(6) 0.0447(16) Uani 1 1 d .
C58 C 0.3381(9) 0.7988(3) 0.5860(7) 0.057(2) Uani 1 1 d .
H58 H 0.3436 0.8213 0.5436 0.068 Uiso 1 1 calc R
C59 C 0.4090(11) 0.7655(3) 0.5569(8) 0.077(3) Uani 1 1 d .
H59 H 0.4614 0.7656 0.4948 0.093 Uiso 1 1 calc R
C60 C 0.4012(12) 0.7328(3) 0.6200(10) 0.078(3) Uani 1 1 d .
H60 H 0.4494 0.7106 0.6014 0.094 Uiso 1 1 calc R
C61 C 0.3230(11) 0.7325(3) 0.7100(10) 0.079(3) Uani 1 1 d .
H61 H 0.3174 0.7098 0.7513 0.095 Uiso 1 1 calc R
C62 C 0.2512(9) 0.7653(3) 0.7420(8) 0.061(2) Uani 1 1 d .
H62 H 0.1994 0.7647 0.8045 0.073 Uiso 1 1 calc R
C63 C -0.0306(8) 0.8426(2) 0.6155(6) 0.0451(14) Uani 1 1 d .
C64 C -0.1565(8) 0.8590(2) 0.6541(7) 0.0524(18) Uani 1 1 d .
H64 H -0.1431 0.8683 0.7316 0.063 Uiso 1 1 calc R
C65 C -0.3017(9) 0.8611(3) 0.5746(9) 0.075(3) Uani 1 1 d .
H65 H -0.3854 0.8731 0.5979 0.09 Uiso 1 1 calc R
C66 C -0.3250(9) 0.8458(3) 0.4620(8) 0.073(2) Uani 1 1 d .
H66 H -0.4243 0.8468 0.4103 0.087 Uiso 1 1 calc R
C67 C -0.2015(10) 0.8293(3) 0.4266(8) 0.078(3) Uani 1 1 d .
H67 H -0.2166 0.8192 0.3499 0.094 Uiso 1 1 calc R
C68 C -0.0568(10) 0.8273(3) 0.5015(7) 0.068(2) Uani 1 1 d .
H68 H 0.0258 0.8155 0.4761 0.081 Uiso 1 1 calc R
C69 C 0.0653(9) 0.8860(2) 1.1229(6) 0.0546(18) Uani 1 1 d .
H69 H 0.0823 0.887 1.2101 0.066 Uiso 1 1 calc R
C70 C 0.1195(11) 0.9241(3) 1.0782(8) 0.065(2) Uani 1 1 d .
H70A H 0.0969 0.9233 0.9916 0.078 Uiso 1 1 calc R
H70B H 0.0564 0.9445 1.1006 0.078 Uiso 1 1 calc R
C71 C 0.2905(11) 0.9342(2) 1.1230(8) 0.061(2) Uani 1 1 d .
C72 C 0.3708(12) 0.9296(3) 1.2373(9) 0.081(3) Uani 1 1 d .
H72 H 0.3178 0.9196 1.2923 0.097 Uiso 1 1 calc R
C73 C 0.5285(14) 0.9392(3) 1.2759(9) 0.090(3) Uani 1 1 d .
H73 H 0.5818 0.9353 1.3549 0.108 Uiso 1 1 calc R
C74 C 0.6047(12) 0.9547(3) 1.1932(10) 0.076(3) Uani 1 1 d .
C75 C 0.5256(12) 0.9595(3) 1.0771(9) 0.078(3) Uani 1 1 d .
H75 H 0.5789 0.9695 1.0223 0.094 Uiso 1 1 calc R
C76 C 0.3696(12) 0.9499(3) 1.0396(8) 0.071(2) Uani 1 1 d .
H76 H 0.3166 0.9536 0.9605 0.085 Uiso 1 1 calc R
C77 C -0.1066(10) 0.8794(3) 1.0700(7) 0.062(2) Uani 1 1 d .
C78 C 0.1116(11) 0.7840(3) 1.1831(9) 0.068(2) Uani 1 1 d .
C84 C 0.8876(18) 1.0291(4) 1.2186(12) 0.103(4) Uani 1 1 d .
C89 C -0.3492(10) 0.8610(3) 1.1082(9) 0.082(3) Uani 1 1 d .
H89A H -0.395 0.8558 1.175 0.124 Uiso 1 1 calc R
H89B H -0.356 0.8386 1.059 0.124 Uiso 1 1 calc R
H89C H -0.4053 0.8817 1.0621 0.124 Uiso 1 1 calc R
Au2 Au 0.81663(3) 0.654719(8) 1.17602(2) 0.04115(7) Uani 1 1 d .
Au51 Au 0.15616(3) 0.845221(8) 0.91082(2) 0.04558(8) Uani 1 1 d .
F1 F 0.9225(8) 0.72727(19) 1.3976(7) 0.117(3) Uani 1 1 d .
F2 F 0.7878(9) 0.74087(19) 1.5234(7) 0.113(2) Uani 1 1 d .
F3 F 0.9552(7) 0.6953(2) 1.5600(6) 0.115(2) Uani 1 1 d .
F4 F -0.0280(8) 0.49094(19) 1.3503(6) 0.108(2) Uani 1 1 d .
F5 F 0.1941(7) 0.4662(2) 1.3578(6) 0.1009(18) Uani 1 1 d .
F6 F -0.0075(9) 0.44470(17) 1.2366(6) 0.105(2) Uani 1 1 d .
F51 F -0.0186(8) 0.7955(2) 1.2105(8) 0.124(3) Uani 1 1 d .
F52 F 0.1763(8) 0.75775(18) 1.2607(6) 0.101(2) Uani 1 1 d .
F53 F 0.0767(9) 0.76778(19) 1.0766(6) 0.106(2) Uani 1 1 d .
F54 F 0.7515(13) 1.0402(3) 1.1548(9) 0.159(4) Uani 1 1 d .
F55 F 0.9743(11) 1.0153(3) 1.1491(7) 0.149(3) Uani 1 1 d .
F56 F 0.9700(13) 1.0558(3) 1.2806(9) 0.171(4) Uani 1 1 d .
N1 N 0.7830(6) 0.64696(18) 1.3482(4) 0.0368(14) Uani 1 1 d .
N51 N 0.1561(7) 0.85362(18) 1.0898(4) 0.0467(16) Uani 1 1 d .
O1 O 0.6401(7) 0.66463(17) 1.5026(5) 0.0672(16) Uani 1 1 d .
O2 O 0.5973(7) 0.70038(19) 1.3125(5) 0.0727(17) Uani 1 1 d .
O4 O 0.1655(7) 0.54396(17) 1.2472(7) 0.0761(18) Uani 1 1 d .
O5 O -0.0591(8) 0.5190(2) 1.1078(6) 0.090(2) Uani 1 1 d .
O6 O 0.2025(7) 0.49007(19) 1.1150(6) 0.0746(17) Uani 1 1 d .
O7 O 1.0994(6) 0.64098(19) 1.3832(5) 0.0738(18) Uani 1 1 d .
O8 O 1.1252(9) 0.6060(3) 1.5440(8) 0.141(4) Uani 1 1 d .
O51 O 0.3722(7) 0.8076(2) 1.1450(7) 0.088(2) Uani 1 1 d .
O52 O 0.2685(8) 0.8393(2) 1.3038(5) 0.088(2) Uani 1 1 d .
O53 O 0.7747(8) 0.9605(2) 1.2245(7) 0.092(2) Uani 1 1 d .
O54 O 1.0033(11) 0.9774(3) 1.3718(9) 0.143(4) Uani 1 1 d .
O55 O 0.7496(10) 1.0059(3) 1.3838(7) 0.103(3) Uani 1 1 d .
O57 O -0.1862(6) 0.8716(2) 1.1507(5) 0.0699(16) Uani 1 1 d .
O58 O -0.1673(8) 0.8804(3) 0.9654(6) 0.118(3) Uani 1 1 d .
P1 P 0.84836(19) 0.66238(6) 0.98968(15) 0.0377(4) Uani 1 1 d .
P51 P 0.1618(2) 0.84099(7) 0.71744(15) 0.0402(4) Uani 1 1 d .
S1 S 0.6971(2) 0.67841(6) 1.40343(15) 0.0461(4) Uani 1 1 d .
S51 S 0.2465(2) 0.82462(6) 1.18411(16) 0.0550(5) Uani 1 1 d .
S52 S 0.8535(3) 0.99069(9) 1.3192(2) 0.0794(7) Uani 1 1 d .
S100 S 0.0928(3) 0.50823(6) 1.1710(2) 0.0597(5) Uani 1 1 d .

loop_
_atom_site_aniso_label
_atom_site_aniso_U_11
_atom_site_aniso_U_22
_atom_site_aniso_U_33
_atom_site_aniso_U_23
_atom_site_aniso_U_13
_atom_site_aniso_U_12
C1 0.042(4) 0.042(4) 0.041(4) -0.005(3) 0.005(3) -0.002(3)
C2 0.055(4) 0.048(5) 0.058(5) -0.002(3) 0.015(3) -0.004(4)
C3 0.064(5) 0.072(6) 0.089(7) -0.020(5) 0.017(5) 0.008(5)
C4 0.073(6) 0.047(5) 0.074(6) 0.001(4) -0.001(4) 0.006(4)
C5 0.080(6) 0.053(5) 0.055(5) 0.007(4) 0.003(4) -0.002(4)
C6 0.062(5) 0.043(4) 0.056(4) 0.003(3) 0.017(4) 0.002(3)
C7 0.035(3) 0.045(4) 0.041(3) -0.002(3) 0.013(3) -0.007(3)
C8 0.061(5) 0.046(4) 0.044(4) 0.004(3) 0.010(3) -0.007(4)
C9 0.088(7) 0.050(5) 0.068(6) -0.001(4) 0.019(5) -0.010(4)
C10 0.073(6) 0.079(7) 0.063(5) -0.022(5) 0.013(4) -0.025(5)
C11 0.083(6) 0.081(7) 0.039(4) 0.002(4) -0.001(4) -0.009(5)
C12 0.057(4) 0.058(5) 0.040(4) 0.005(3) 0.006(3) 0.003(4)
C13 0.034(3) 0.046(4) 0.045(3) -0.003(3) 0.010(2) -0.002(3)
C14 0.046(4) 0.068(6) 0.062(4) -0.010(4) 0.025(3) -0.005(4)
C15 0.068(6) 0.069(6) 0.099(7) -0.009(5) 0.054(5) 0.001(4)
C16 0.033(4) 0.115(8) 0.099(7) 0.016(7) 0.019(4) 0.000(5)
C17 0.043(4) 0.136(10) 0.067(6) -0.005(6) -0.005(4) -0.015(5)
C18 0.042(4) 0.098(7) 0.044(4) 0.001(4) 0.007(3) -0.007(4)
C19 0.056(4) 0.044(4) 0.037(3) 0.004(3) 0.015(3) 0.000(3)
C20 0.050(4) 0.071(6) 0.053(5) 0.005(4) 0.004(4) -0.004(4)
C21 0.044(4) 0.096(8) 0.100(7) -0.001(6) 0.008(4) -0.001(5)
C26 0.075(6) 0.050(5) 0.074(6) -0.009(4) 0.034(4) -0.009(4)
C27 0.077(5) 0.033(4) 0.064(5) -0.006(3) 0.031(4) -0.009(4)
C28 0.086(6) 0.051(5) 0.050(4) -0.007(3) 0.025(4) -0.014(4)
C29 0.074(6) 0.069(6) 0.073(6) -0.006(4) 0.039(5) -0.011(5)
C30 0.061(5) 0.043(4) 0.083(6) -0.015(4) 0.025(4) -0.015(4)
C31 0.091(7) 0.092(8) 0.067(6) 0.021(5) 0.016(5) -0.033(6)
C32 0.094(7) 0.098(8) 0.056(5) 0.007(5) 0.026(5) -0.044(6)
C33 0.066(5) 0.070(6) 0.055(5) 0.003(4) 0.009(4) 0.001(4)
C34 0.084(7) 0.070(6) 0.079(6) -0.029(5) 0.036(6) -0.021(5)
C51 0.050(4) 0.045(4) 0.040(4) -0.005(3) 0.017(3) -0.002(3)
C52 0.054(5) 0.077(6) 0.072(5) 0.019(4) 0.022(4) -0.003(4)
C53 0.079(7) 0.087(8) 0.115(9) 0.051(7) 0.047(6) 0.011(6)
C54 0.073(7) 0.055(6) 0.156(11) 0.021(6) 0.049(7) -0.011(5)
C55 0.092(7) 0.082(7) 0.075(6) -0.017(5) 0.030(5) -0.035(6)
C56 0.063(5) 0.065(5) 0.060(5) -0.004(4) 0.019(4) -0.017(4)
C57 0.043(4) 0.044(4) 0.049(4) 0.000(3) 0.012(3) 0.007(3)
C58 0.052(5) 0.066(5) 0.054(5) -0.004(4) 0.015(4) 0.003(4)
C59 0.077(6) 0.094(8) 0.061(5) -0.021(5) 0.017(4) 0.024(5)
C60 0.075(6) 0.056(6) 0.099(7) -0.024(5) 0.011(5) 0.013(5)
C61 0.079(6) 0.043(5) 0.106(8) 0.009(5) 0.002(6) -0.001(4)
C62 0.060(5) 0.059(5) 0.063(5) 0.014(4) 0.011(4) 0.007(4)
C63 0.047(4) 0.045(4) 0.047(3) 0.004(3) 0.017(3) 0.000(3)
C64 0.049(4) 0.060(5) 0.051(4) -0.005(3) 0.018(3) 0.002(3)
C65 0.040(4) 0.089(7) 0.097(7) -0.001(5) 0.019(4) 0.017(4)
C66 0.044(4) 0.095(7) 0.072(5) 0.009(6) -0.002(4) 0.005(5)
C67 0.059(5) 0.117(9) 0.053(5) -0.016(5) -0.001(4) 0.005(5)
C68 0.059(5) 0.093(7) 0.051(4) -0.008(4) 0.012(4) 0.011(4)
C69 0.059(5) 0.067(5) 0.040(4) -0.005(3) 0.017(3) 0.007(4)
C70 0.074(6) 0.053(5) 0.069(5) -0.005(4) 0.018(4) 0.007(4)
C71 0.074(5) 0.054(5) 0.058(5) -0.012(4) 0.020(4) 0.004(4)
C72 0.086(7) 0.090(8) 0.065(6) 0.003(5) 0.015(5) -0.029(6)
C73 0.109(8) 0.094(8) 0.062(6) -0.005(5) 0.010(6) -0.033(6)
C74 0.077(6) 0.056(6) 0.101(8) -0.003(5) 0.033(6) -0.010(5)
C75 0.084(7) 0.087(7) 0.070(6) -0.008(5) 0.032(5) -0.011(6)
C76 0.091(7) 0.068(6) 0.057(5) 0.002(4) 0.022(5) -0.002(5)
C77 0.058(5) 0.074(6) 0.053(5) -0.008(4) 0.012(4) 0.002(4)
C78 0.075(6) 0.060(6) 0.072(6) 0.007(5) 0.025(5) -0.007(5)
C84 0.121(10) 0.089(9) 0.102(9) -0.020(7) 0.032(8) -0.008(8)
C89 0.062(6) 0.099(8) 0.091(7) -0.013(6) 0.027(5) -0.007(5)
Au2 0.03911(13) 0.05340(17) 0.03191(12) -0.00176(12) 0.01010(9) -0.00079(14)
Au51 0.05109(16) 0.05297(18) 0.03545(14) 0.00213(12) 0.01562(11) -0.00059(14)
F1 0.138(6) 0.094(5) 0.147(6) -0.039(4) 0.089(5) -0.058(4)
F2 0.138(5) 0.080(4) 0.136(6) -0.057(4) 0.062(5) -0.022(4)
F3 0.083(4) 0.140(6) 0.101(5) -0.050(4) -0.021(3) -0.012(4)
F4 0.134(5) 0.087(4) 0.126(5) 0.005(4) 0.080(4) 0.007(4)
F5 0.094(4) 0.107(5) 0.091(4) 0.022(4) -0.002(3) 0.006(4)
F6 0.146(6) 0.072(4) 0.098(4) -0.004(3) 0.031(4) -0.046(4)
F51 0.097(4) 0.103(5) 0.198(8) 0.019(5) 0.087(5) -0.014(4)
F52 0.132(5) 0.075(4) 0.093(4) 0.031(3) 0.017(4) -0.011(4)
F53 0.143(6) 0.078(4) 0.087(4) -0.014(3) 0.005(4) -0.031(4)
F54 0.190(9) 0.130(8) 0.154(8) 0.047(6) 0.033(7) 0.012(7)
F55 0.197(8) 0.148(7) 0.138(7) -0.059(5) 0.114(6) -0.054(6)
F56 0.241(10) 0.120(7) 0.173(9) -0.068(6) 0.089(8) -0.080(7)
N1 0.040(3) 0.051(4) 0.022(2) 0.002(2) 0.0113(19) -0.005(2)
N51 0.059(3) 0.058(5) 0.023(2) 0.000(2) 0.010(2) -0.002(3)
O1 0.074(4) 0.081(5) 0.058(3) -0.010(3) 0.040(3) -0.014(3)
O2 0.070(4) 0.083(4) 0.063(4) 0.003(3) 0.013(3) 0.030(3)
O4 0.062(4) 0.054(4) 0.118(6) -0.020(4) 0.031(3) -0.006(3)
O5 0.070(4) 0.095(5) 0.095(5) 0.023(4) -0.003(3) 0.010(4)
O6 0.072(4) 0.081(5) 0.078(4) -0.012(3) 0.034(3) 0.000(3)
O7 0.041(3) 0.104(5) 0.071(4) 0.018(3) 0.002(3) -0.014(3)
O8 0.084(5) 0.188(10) 0.128(7) 0.098(7) -0.026(5) -0.017(5)
O51 0.053(3) 0.100(5) 0.116(5) 0.041(4) 0.029(3) 0.012(3)
O52 0.113(5) 0.097(5) 0.043(3) 0.008(3) -0.006(3) -0.014(4)
O53 0.083(5) 0.080(5) 0.116(6) -0.032(4) 0.030(4) -0.012(4)
O54 0.098(6) 0.183(11) 0.129(7) 0.022(7) -0.015(5) 0.035(6)
O55 0.107(6) 0.134(7) 0.076(5) -0.027(5) 0.041(4) -0.025(5)
O57 0.059(4) 0.090(5) 0.067(4) -0.002(3) 0.028(3) -0.004(3)
O58 0.076(5) 0.217(11) 0.059(4) 0.008(5) 0.011(3) -0.016(5)
P1 0.0339(8) 0.0455(13) 0.0349(8) 0.0000(7) 0.0108(6) 0.0014(7)
P51 0.0427(9) 0.0457(11) 0.0339(8) -0.0004(8) 0.0120(7) 0.0012(9)
S1 0.0432(9) 0.0569(11) 0.0418(9) -0.0049(8) 0.0174(7) -0.0019(8)
S51 0.0491(11) 0.0671(13) 0.0445(10) 0.0093(9) 0.0014(8) -0.0106(9)
S52 0.0760(16) 0.094(2) 0.0640(14) -0.0009(13) 0.0080(12) 0.0015(14)
S100 0.0600(13) 0.0517(12) 0.0673(13) 0.0013(10) 0.0143(10) -0.0044(10)

loop_
_atom_type_symbol
_atom_type_description
_atom_type_scat_dispersion_real
_atom_type_scat_dispersion_imag
_atom_type_scat_source
C C 0.0033 0.0016 'International Tables Vol C Tables 4.2.6.8 and 6.1.1.4'
H H 0 0 'International Tables Vol C Tables 4.2.6.8 and 6.1.1.4'
Au Au -2.0133 8.8022 'International Tables Vol C Tables 4.2.6.8 and 6.1.1.4'
F F 0.0171 0.0103 'International Tables Vol C Tables 4.2.6.8 and 6.1.1.4'
N N 0.0061 0.0033 'International Tables Vol C Tables 4.2.6.8 and 6.1.1.4'
O O 0.0106 0.006 'International Tables Vol C Tables 4.2.6.8 and 6.1.1.4'
P P 0.1023 0.0942 'International Tables Vol C Tables 4.2.6.8 and 6.1.1.4'
S S 0.1246 0.1234 'International Tables Vol C Tables 4.2.6.8 and 6.1.1.4'

loop_
_geom_angle_atom_site_label_1
_geom_angle_atom_site_label_2
_geom_angle_atom_site_label_3
_geom_angle
C2 C1 C6 119.7(7)
C2 C1 P1 118.8(6)
C6 C1 P1 121.4(6)
C1 C2 C3 120.5(8)
C1 C2 H2 119.8
C3 C2 H2 119.8
C4 C3 C2 118.2(8)
C4 C3 H3 120.9
C2 C3 H3 120.9
C5 C4 C3 121.7(8)
C5 C4 H4 119.2
C3 C4 H4 119.2
C4 C5 C6 120.0(8)
C4 C5 H5 120
C6 C5 H5 120
C5 C6 C1 119.9(8)
C5 C6 H6 120
C1 C6 H6 120
C8 C7 C12 118.1(6)
C8 C7 P1 118.4(5)
C12 C7 P1 123.5(5)
C7 C8 C9 121.9(7)
C7 C8 H8 119.1
C9 C8 H8 119.1
C8 C9 C10 118.4(8)
C8 C9 H9 120.8
C10 C9 H9 120.8
C11 C10 C9 121.1(8)
C11 C10 H10 119.4
C9 C10 H10 119.4
C10 C11 C12 119.8(8)
C10 C11 H11 120.1
C12 C11 H11 120.1
C11 C12 C7 120.7(7)
C11 C12 H12 119.7
C7 C12 H12 119.7
C18 C13 C14 118.7(6)
C18 C13 P1 118.4(5)
C14 C13 P1 122.9(5)
C13 C14 C15 121.3(8)
C13 C14 H14 119.3
C15 C14 H14 119.3
C16 C15 C14 118.9(8)
C16 C15 H15 120.5
C14 C15 H15 120.5
C15 C16 C17 121.1(7)
C15 C16 H16 119.4
C17 C16 H16 119.4
C16 C17 C18 119.6(8)
C16 C17 H17 120.2
C18 C17 H17 120.2
C13 C18 C17 120.2(8)
C13 C18 H18 119.9
C17 C18 H18 119.9
N1 C19 C26 110.3(6)
N1 C19 C20 113.3(6)
C26 C19 C20 109.2(6)
N1 C19 H19 108
C26 C19 H19 108
C20 C19 H19 108
O8 C20 O7 123.6(8)
O8 C20 C19 123.0(8)
O7 C20 C19 113.4(6)
O7 C21 H21A 109.5
O7 C21 H21B 109.5
H21A C21 H21B 109.5
O7 C21 H21C 109.5
H21A C21 H21C 109.5
H21B C21 H21C 109.5
C27 C26 C19 114.1(7)
C27 C26 H26A 108.7
C19 C26 H26A 108.7
C27 C26 H26B 108.7
C19 C26 H26B 108.7
H26A C26 H26B 107.6
C32 C27 C28 117.3(8)
C32 C27 C26 121.2(7)
C28 C27 C26 121.6(8)
C27 C28 C29 122.2(8)
C27 C28 H28 118.9
C29 C28 H28 118.9
C30 C29 C28 117.7(8)
C30 C29 H29 121.2
C28 C29 H29 121.2
C29 C30 C31 122.6(8)
C29 C30 O4 118.6(8)
C31 C30 O4 118.6(9)
C32 C31 C30 118.7(9)
C32 C31 H31 120.7
C30 C31 H31 120.7
C31 C32 C27 121.6(8)
C31 C32 H32 119.2
C27 C32 H32 119.2
F5 C33 F4 107.7(8)
F5 C33 F6 108.1(8)
F4 C33 F6 107.2(8)
F5 C33 S100 112.3(6)
F4 C33 S100 111.9(7)
F6 C33 S100 109.5(6)
F3 C34 F2 109.0(8)
F3 C34 F1 109.3(9)
F2 C34 F1 107.3(9)
F3 C34 S1 110.3(7)
F2 C34 S1 110.4(7)
F1 C34 S1 110.6(7)
C52 C51 C56 119.7(7)
C52 C51 P51 123.0(6)
C56 C51 P51 117.2(6)
C51 C52 C53 119.4(9)
C51 C52 H52 120.3
C53 C52 H52 120.3
C54 C53 C52 118.9(10)
C54 C53 H53 120.6
C52 C53 H53 120.6
C55 C54 C53 121.4(10)
C55 C54 H54 119.3
C53 C54 H54 119.3
C54 C55 C56 120.6(10)
C54 C55 H55 119.7
C56 C55 H55 119.7
C55 C56 C51 119.9(9)
C55 C56 H56 120.1
C51 C56 H56 120.1
C62 C57 C58 119.7(7)
C62 C57 P51 119.3(6)
C58 C57 P51 121.0(6)
C59 C58 C57 119.9(9)
C59 C58 H58 120
C57 C58 H58 120
C60 C59 C58 119.7(9)
C60 C59 H59 120.2
C58 C59 H59 120.2
C61 C60 C59 120.3(8)
C61 C60 H60 119.9
C59 C60 H60 119.9
C60 C61 C62 121.7(9)
C60 C61 H61 119.1
C62 C61 H61 119.1
C57 C62 C61 118.7(8)
C57 C62 H62 120.6
C61 C62 H62 120.6
C68 C63 C64 119.2(7)
C68 C63 P51 121.9(6)
C64 C63 P51 118.9(5)
C65 C64 C63 118.5(7)
C65 C64 H64 120.7
C63 C64 H64 120.7
C66 C65 C64 121.3(8)
C66 C65 H65 119.3
C64 C65 H65 119.3
C67 C66 C65 119.3(7)
C67 C66 H66 120.3
C65 C66 H66 120.3
C68 C67 C66 120.9(8)
C68 C67 H67 119.5
C66 C67 H67 119.5
C67 C68 C63 120.7(8)
C67 C68 H68 119.7
C63 C68 H68 119.7
N51 C69 C77 108.6(6)
N51 C69 C70 110.7(6)
C77 C69 C70 110.5(7)
N51 C69 H69 109
C77 C69 H69 109
C70 C69 H69 109
C71 C70 C69 116.3(7)
C71 C70 H70A 108.2
C69 C70 H70A 108.2
C71 C70 H70B 108.2
C69 C70 H70B 108.2
H70A C70 H70B 107.4
C72 C71 C76 118.9(9)
C72 C71 C70 124.0(9)
C76 C71 C70 117.1(8)
C71 C72 C73 122.7(10)
C71 C72 H72 118.7
C73 C72 H72 118.7
C72 C73 C74 117.9(10)
C72 C73 H73 121.1
C74 C73 H73 121.1
C75 C74 C73 120.3(9)
C75 C74 O53 118.8(9)
C73 C74 O53 120.2(10)
C76 C75 C74 121.3(9)
C76 C75 H75 119.3
C74 C75 H75 119.3
C75 C76 C71 118.9(9)
C75 C76 H76 120.6
C71 C76 H76 120.6
O58 C77 O57 122.3(8)
O58 C77 C69 125.0(8)
O57 C77 C69 112.6(7)
F51 C78 F52 108.2(8)
F51 C78 F53 109.1(9)
F52 C78 F53 107.7(9)
F51 C78 S51 110.2(7)
F52 C78 S51 111.1(7)
F53 C78 S51 110.4(6)
F56 C84 F54 114.4(13)
F56 C84 F55 106.2(12)
F54 C84 F55 110.0(13)
F56 C84 S52 109.3(10)
F54 C84 S52 108.5(10)
F55 C84 S52 108.3(10)
O57 C89 H89A 109.5
O57 C89 H89B 109.5
H89A C89 H89B 109.5
O57 C89 H89C 109.5
H89A C89 H89C 109.5
H89B C89 H89C 109.5
N1 Au2 P1 178.86(16)
N51 Au51 P51 175.51(19)
C19 N1 S1 120.2(4)
C19 N1 Au2 119.9(4)
S1 N1 Au2 118.9(3)
C69 N51 S51 122.2(4)
C69 N51 Au51 118.9(4)
S51 N51 Au51 118.9(3)
C30 O4 S100 120.9(5)
C20 O7 C21 117.2(7)
C74 O53 S52 122.0(6)
C77 O57 C89 116.9(7)
C7 P1 C1 109.1(3)
C7 P1 C13 104.8(3)
C1 P1 C13 106.9(3)
C7 P1 Au2 111.6(2)
C1 P1 Au2 111.2(2)
C13 P1 Au2 112.8(2)
C57 P51 C63 106.3(4)
C57 P51 C51 107.3(3)
C63 P51 C51 106.5(3)
C57 P51 Au51 114.2(2)
C63 P51 Au51 114.5(2)
C51 P51 Au51 107.6(2)
O2 S1 O1 120.4(4)
O2 S1 N1 110.7(3)
O1 S1 N1 112.1(3)
O2 S1 C34 104.0(5)
O1 S1 C34 101.8(4)
N1 S1 C34 106.1(4)
O51 S51 O52 120.8(5)
O51 S51 N51 110.9(4)
O52 S51 N51 111.7(4)
O51 S51 C78 102.3(5)
O52 S51 C78 103.1(4)
N51 S51 C78 106.1(4)
O54 S52 O55 123.5(6)
O54 S52 O53 107.4(6)
O55 S52 O53 113.2(4)
O54 S52 C84 104.4(7)
O55 S52 C84 105.9(6)
O53 S52 C84 99.3(5)
O5 S100 O6 122.4(5)
O5 S100 O4 106.6(4)
O6 S100 O4 112.5(4)
O5 S100 C33 105.7(4)
O6 S100 C33 106.2(4)
O4 S100 C33 101.2(4)

loop_
_geom_bond_atom_site_label_1
_geom_bond_atom_site_label_2
_geom_bond_distance
C1 C2 1.372(10)
C1 C6 1.394(10)
C1 P1 1.805(7)
C2 C3 1.413(12)
C2 H2 0.93
C3 C4 1.382(14)
C3 H3 0.93
C4 C5 1.359(13)
C4 H4 0.93
C5 C6 1.388(11)
C5 H5 0.93
C6 H6 0.93
C7 C8 1.376(10)
C7 C12 1.389(9)
C7 P1 1.798(7)
C8 C9 1.384(12)
C8 H8 0.93
C9 C10 1.376(13)
C9 H9 0.93
C10 C11 1.366(13)
C10 H10 0.93
C11 C12 1.379(11)
C11 H11 0.93
C12 H12 0.93
C13 C18 1.363(9)
C13 C14 1.374(9)
C13 P1 1.817(6)
C14 C15 1.374(11)
C14 H14 0.93
C15 C16 1.353(13)
C15 H15 0.93
C16 C17 1.360(14)
C16 H16 0.93
C17 C18 1.385(11)
C17 H17 0.93
C18 H18 0.93
C19 N1 1.488(9)
C19 C26 1.523(11)
C19 C20 1.528(11)
C19 H19 0.98
C20 O8 1.180(10)
C20 O7 1.297(9)
C21 O7 1.442(9)
C21 H21A 0.96
C21 H21B 0.96
C21 H21C 0.96
C26 C27 1.518(12)
C26 H26A 0.97
C26 H26B 0.97
C27 C32 1.380(12)
C27 C28 1.381(11)
C28 C29 1.398(12)
C28 H28 0.93
C29 C30 1.334(12)
C29 H29 0.93
C30 C31 1.382(12)
C30 O4 1.429(10)
C31 C32 1.369(13)
C31 H31 0.93
C32 H32 0.93
C33 F5 1.294(10)
C33 F4 1.307(10)
C33 F6 1.315(10)
C33 S100 1.800(9)
C34 F3 1.311(13)
C34 F2 1.310(11)
C34 F1 1.313(11)
C34 S1 1.842(9)
C51 C52 1.372(11)
C51 C56 1.384(10)
C51 P51 1.828(7)
C52 C53 1.402(14)
C52 H52 0.93
C53 C54 1.383(17)
C53 H53 0.93
C54 C55 1.323(15)
C54 H54 0.93
C55 C56 1.380(12)
C55 H55 0.93
C56 H56 0.93
C57 C62 1.373(11)
C57 C58 1.407(10)
C57 P51 1.805(7)
C58 C59 1.393(12)
C58 H58 0.93
C59 C60 1.363(15)
C59 H59 0.93
C60 C61 1.361(14)
C60 H60 0.93
C61 C62 1.394(13)
C61 H61 0.93
C62 H62 0.93
C63 C68 1.385(10)
C63 C64 1.394(10)
C63 P51 1.811(7)
C64 C65 1.381(11)
C64 H64 0.93
C65 C66 1.372(13)
C65 H65 0.93
C66 C67 1.360(12)
C66 H66 0.93
C67 C68 1.355(11)
C67 H67 0.93
C68 H68 0.93
C69 N51 1.478(10)
C69 C77 1.497(11)
C69 C70 1.536(12)
C69 H69 0.98
C70 C71 1.499(13)
C70 H70A 0.97
C70 H70B 0.97
C71 C72 1.349(13)
C71 C76 1.411(13)
C72 C73 1.382(15)
C72 H72 0.93
C73 C74 1.387(13)
C73 H73 0.93
C74 C75 1.366(13)
C74 O53 1.453(12)
C75 C76 1.368(13)
C75 H75 0.93
C76 H76 0.93
C77 O58 1.198(10)
C77 O57 1.307(10)
C78 F51 1.306(11)
C78 F52 1.312(11)
C78 F53 1.320(11)
C78 S51 1.839(9)
C84 F56 1.289(14)
C84 F54 1.302(16)
C84 F55 1.308(14)
C84 S52 1.837(14)
C89 O57 1.437(10)
C89 H89A 0.96
C89 H89B 0.96
C89 H89C 0.96
Au2 N1 2.083(4)
Au2 P1 2.2367(17)
Au51 N51 2.077(5)
Au51 P51 2.2390(17)
N1 S1 1.544(6)
N51 S51 1.559(6)
O1 S1 1.426(5)
O2 S1 1.422(6)
O4 S100 1.572(6)
O5 S100 1.405(7)
O6 S100 1.416(6)
O51 S51 1.405(7)
O52 S51 1.439(6)
O53 S52 1.557(7)
O54 S52 1.384(8)
O55 S52 1.399(8)
